data_1516945
loop_
_publ_author_name
'Zhengliang Lu'
'Tao Fan'
'Weiwei Guo'
'Jing Lu'
'Chunhua Fan'

_publ_section_title
;
 Synthesis, structure and magnetism of three cubane Cu(II) and Ni(II)
 complexes based on flexible Schiff-base ligands
;
_journal_name_full
;
Inorganica Chimica Acta
;
_journal_page_first 191
_journal_page_last 196
_journal_volume 400
_journal_year 2013
_chemical_formula_sum 'C48 H80 N4 Ni4 O22'
_chemical_formula_weight 1300.00
_space_group_IT_number 2
_symmetry_cell_setting triclinic
_symmetry_space_group_name_Hall '-P 1'
_symmetry_space_group_name_H-M 'P -1'
_atom_sites_solution_hydrogens geom
_atom_sites_solution_primary direct
_atom_sites_solution_secondary difmap
_cell_angle_alpha 68.287(10)
_cell_angle_beta 66.409(9)
_cell_angle_gamma 70.254(10)
_cell_formula_units_Z 2
_cell_length_a 14.9988(14)
_cell_length_b 15.1184(16)
_cell_length_c 17.0828(16)
_cell_measurement_temperature 293(2)
_cell_measurement_theta_max 27
_cell_measurement_theta_min 3.5
_cell_volume 3215.1(6)
_computing_cell_refinement SMART
_computing_data_collection 'SMART (Bruker, 2000)'
_computing_data_reduction 'SAINT (Bruker, 2000)'
_computing_molecular_graphics SHELXTL
_computing_publication_material SHELXL-97
_computing_structure_refinement 'SHELXL-97 (Sheldrick, 1997)'
_computing_structure_solution 'SHELXTL (Bruker, 2000)'
_diffrn_ambient_temperature 293(2)
_diffrn_measured_fraction_theta_full 0.996
_diffrn_measured_fraction_theta_max 0.996
_diffrn_measurement_device_type 'Bruker SMART CCD area detector'
_diffrn_measurement_method 'phi and omega scans'
_diffrn_radiation_monochromator graphite
_diffrn_radiation_source 'fine-focus sealed tube'
_diffrn_radiation_type MoK\a
_diffrn_radiation_wavelength 0.71073
_diffrn_reflns_av_R_equivalents 0.0797
_diffrn_reflns_av_sigmaI/netI 0.1182
_diffrn_reflns_limit_h_max 18
_diffrn_reflns_limit_h_min -18
_diffrn_reflns_limit_k_max 18
_diffrn_reflns_limit_k_min -18
_diffrn_reflns_limit_l_max 21
_diffrn_reflns_limit_l_min -21
_diffrn_reflns_number 32339
_diffrn_reflns_theta_full 26.37
_diffrn_reflns_theta_max 26.37
_diffrn_reflns_theta_min 3.02
_exptl_absorpt_coefficient_mu 1.224
_exptl_absorpt_correction_T_max 0.8778
_exptl_absorpt_correction_T_min 0.8108
_exptl_absorpt_correction_type multi-scan
_exptl_absorpt_process_details 'SADABS; Bruker, 2000 '
_exptl_crystal_colour dark-green
_exptl_crystal_density_diffrn 1.343
_exptl_crystal_density_method 'not measured'
_exptl_crystal_description block
_exptl_crystal_F_000 1368
_exptl_crystal_size_max 0.18
_exptl_crystal_size_mid 0.15
_exptl_crystal_size_min 0.11
_refine_diff_density_max 1.322
_refine_diff_density_min -0.639
_refine_diff_density_rms 0.114
_refine_ls_extinction_method none
_refine_ls_goodness_of_fit_ref 1.018
_refine_ls_hydrogen_treatment constr
_refine_ls_matrix_type full
_refine_ls_number_parameters 687
_refine_ls_number_reflns 13094
_refine_ls_number_restraints 0
_refine_ls_restrained_S_all 1.018
_refine_ls_R_factor_all 0.1562
_refine_ls_R_factor_gt 0.0840
_refine_ls_shift/su_max 0.000
_refine_ls_shift/su_mean 0.000
_refine_ls_structure_factor_coef Fsqd
_refine_ls_weighting_details 'calc w=1/[\s^2^(Fo^2^)+(0.1331P)^2^+0.0000P] where P=(Fo^2^+2Fc^2^)/3'
_refine_ls_weighting_scheme calc
_refine_ls_wR_factor_gt 0.2108
_refine_ls_wR_factor_ref 0.2725
_reflns_number_gt 6723
_reflns_number_total 13094
_reflns_threshold_expression >2sigma(I)
_cod_data_source_file ICA-2013-400-191-196-4.cif
_cod_data_source_block guo
_cod_original_cell_volume 3215.1(5)
_cod_original_sg_symbol_H-M P-1
_cod_database_code 1516945

loop_
_symmetry_equiv_pos_as_xyz
'x, y, z'
'-x, -y, -z'

loop_
_atom_site_label
_atom_site_type_symbol
_atom_site_fract_x
_atom_site_fract_y
_atom_site_fract_z
_atom_site_U_iso_or_equiv
_atom_site_adp_type
_atom_site_occupancy
_atom_site_symmetry_multiplicity
_atom_site_calc_flag
_atom_site_refinement_flags
_atom_site_disorder_assembly
_atom_site_disorder_group
Ni1 Ni 0.07682(6) 0.29893(6) 0.31654(6) 0.0438(3) Uani 1 1 d . . .
Ni2 Ni 0.29513(6) 0.24744(6) 0.31833(6) 0.0466(3) Uani 1 1 d . . .
Ni3 Ni 0.23923(6) 0.12790(6) 0.23902(6) 0.0465(3) Uani 1 1 d . . .
Ni4 Ni 0.24309(6) 0.34607(6) 0.13659(6) 0.0459(3) Uani 1 1 d . . .
N1 N -0.0388(5) 0.2295(5) 0.3864(4) 0.0574(16) Uani 1 1 d . . .
N2 N 0.4223(4) 0.2941(5) 0.2888(4) 0.0615(16) Uani 1 1 d . . .
N3 N 0.1478(5) 0.0408(5) 0.2622(4) 0.0653(17) Uani 1 1 d . . .
N4 N 0.3172(4) 0.4595(4) 0.0728(4) 0.0588(16) Uani 1 1 d . . .
C1 C -0.1663(5) 0.3599(7) 0.3316(5) 0.065(2) Uani 1 1 d . . .
C2 C -0.1075(5) 0.4310(5) 0.2714(5) 0.0518(17) Uani 1 1 d . . .
C3 C -0.1552(6) 0.5188(6) 0.2212(5) 0.065(2) Uani 1 1 d . . .
C4 C -0.2547(7) 0.5361(9) 0.2283(7) 0.094(3) Uani 1 1 d . . .
H4A H -0.2839 0.5930 0.1932 0.112 Uiso 1 1 calc R . .
C5 C -0.3102(8) 0.4679(10) 0.2878(8) 0.107(4) Uani 1 1 d . . .
H5A H -0.3769 0.4800 0.2926 0.128 Uiso 1 1 calc R . .
C6 C -0.2701(6) 0.3849(8) 0.3390(7) 0.088(3) Uani 1 1 d . . .
H6A H -0.3106 0.3424 0.3803 0.105 Uiso 1 1 calc R . .
C7 C -0.1333(9) 0.6739(7) 0.1168(8) 0.118(4) Uani 1 1 d . . .
H7A H -0.0811 0.7085 0.0796 0.177 Uiso 1 1 calc R . .
H7B H -0.1820 0.7097 0.1578 0.177 Uiso 1 1 calc R . .
H7C H -0.1645 0.6670 0.0807 0.177 Uiso 1 1 calc R . .
C8 C -0.1285(6) 0.2676(6) 0.3853(5) 0.062(2) Uani 1 1 d . . .
H8A H -0.1752 0.2304 0.4243 0.075 Uiso 1 1 calc R . .
C9 C -0.0197(6) 0.1309(6) 0.4476(5) 0.066(2) Uani 1 1 d . . .
H9A H 0.0094 0.0828 0.4140 0.079 Uiso 1 1 calc R . .
H9B H -0.0826 0.1169 0.4908 0.079 Uiso 1 1 calc R . .
C10 C 0.0499(6) 0.1220(5) 0.4957(5) 0.061(2) Uani 1 1 d . . .
H10A H 0.0315 0.1808 0.5143 0.073 Uiso 1 1 calc R . .
H10B H 0.0414 0.0675 0.5487 0.073 Uiso 1 1 calc R . .
C11 C 0.1585(5) 0.1068(5) 0.4396(5) 0.0577(19) Uani 1 1 d . . .
H11A H 0.1976 0.1089 0.4721 0.069 Uiso 1 1 calc R . .
H11B H 0.1799 0.0422 0.4307 0.069 Uiso 1 1 calc R . .
C12 C 0.3647(7) 0.3605(5) 0.4145(6) 0.065(2) Uani 1 1 d . . .
C13 C 0.2724(6) 0.3324(5) 0.4600(5) 0.0584(19) Uani 1 1 d . . .
C14 C 0.2154(7) 0.3587(6) 0.5402(6) 0.071(2) Uani 1 1 d . . .
C15 C 0.2522(10) 0.4109(7) 0.5718(7) 0.093(3) Uani 1 1 d . . .
H15A H 0.2146 0.4274 0.6249 0.111 Uiso 1 1 calc R . .
C16 C 0.3411(11) 0.4363(7) 0.5248(9) 0.101(4) Uani 1 1 d . . .
H16A H 0.3635 0.4718 0.5446 0.121 Uiso 1 1 calc R . .
C17 C 0.3963(8) 0.4105(6) 0.4503(7) 0.082(3) Uani 1 1 d . . .
H17A H 0.4584 0.4261 0.4204 0.098 Uiso 1 1 calc R . .
C18 C 0.0678(9) 0.3493(11) 0.6656(7) 0.145(5) Uani 1 1 d . . .
H18A H 0.0080 0.3254 0.6884 0.217 Uiso 1 1 calc R . .
H18B H 0.0506 0.4185 0.6577 0.217 Uiso 1 1 calc R . .
H18C H 0.1051 0.3177 0.7068 0.217 Uiso 1 1 calc R . .
C19 C 0.4347(6) 0.3329(6) 0.3365(6) 0.068(2) Uani 1 1 d . . .
H19A H 0.4977 0.3453 0.3186 0.082 Uiso 1 1 calc R . .
C20 C 0.5124(7) 0.2614(9) 0.2199(7) 0.099(3) Uani 1 1 d . . .
H20A H 0.5573 0.3043 0.2006 0.119 Uiso 1 1 calc R . .
H20B H 0.5456 0.1965 0.2468 0.119 Uiso 1 1 calc R . .
C21 C 0.4981(7) 0.2585(10) 0.1438(8) 0.113(4) Uani 1 1 d . . .
H21A H 0.5639 0.2414 0.1027 0.136 Uiso 1 1 calc R . .
H21B H 0.4684 0.3247 0.1161 0.136 Uiso 1 1 calc R . .
C22 C 0.4376(5) 0.1936(6) 0.1501(5) 0.0590(19) Uani 1 1 d . . .
H22A H 0.4429 0.1936 0.0922 0.071 Uiso 1 1 d R . .
H22B H 0.4650 0.1284 0.1799 0.071 Uiso 1 1 d R . .
C23 C 0.2468(7) -0.1136(5) 0.3289(5) 0.068(2) Uani 1 1 d . . .
C24 C 0.3234(6) -0.0796(5) 0.3257(5) 0.0591(19) Uani 1 1 d . . .
C25 C 0.3953(7) -0.1504(6) 0.3667(5) 0.073(2) Uani 1 1 d . . .
C26 C 0.3902(9) -0.2462(7) 0.4050(6) 0.095(3) Uani 1 1 d . . .
H26A H 0.4360 -0.2895 0.4335 0.115 Uiso 1 1 calc R . .
C27 C 0.3155(10) -0.2792(7) 0.4010(6) 0.096(3) Uani 1 1 d . . .
H27A H 0.3141 -0.3451 0.4237 0.115 Uiso 1 1 calc R . .
C28 C 0.2469(8) -0.2162(7) 0.3648(6) 0.085(3) Uani 1 1 d . . .
H28A H 0.1976 -0.2387 0.3626 0.102 Uiso 1 1 calc R . .
C29 C 0.5389(9) -0.1739(8) 0.4065(7) 0.120(4) Uani 1 1 d . . .
H29A H 0.5850 -0.1385 0.3999 0.180 Uiso 1 1 calc R . .
H29B H 0.5745 -0.2275 0.3806 0.180 Uiso 1 1 calc R . .
H29C H 0.5050 -0.1985 0.4684 0.180 Uiso 1 1 calc R . .
C30 C 0.1663(7) -0.0522(7) 0.2932(5) 0.073(2) Uani 1 1 d . . .
H30A H 0.1232 -0.0841 0.2928 0.087 Uiso 1 1 calc R . .
C31 C 0.0587(7) 0.0862(7) 0.2313(7) 0.087(3) Uani 1 1 d . . .
H31A H 0.0041 0.1137 0.2764 0.105 Uiso 1 1 calc R . .
H31B H 0.0385 0.0359 0.2239 0.105 Uiso 1 1 calc R . .
C32 C 0.0768(7) 0.1646(7) 0.1456(7) 0.085(3) Uani 1 1 d . . .
H32A H 0.0264 0.1754 0.1198 0.102 Uiso 1 1 d R . .
H32B H 0.1386 0.1407 0.1046 0.102 Uiso 1 1 d R . .
C33 C 0.0797(5) 0.2600(6) 0.1501(5) 0.0575(19) Uani 1 1 d . . .
H33A H 0.1024 0.3006 0.0900 0.069 Uiso 1 1 calc R . .
H33B H 0.0123 0.2924 0.1779 0.069 Uiso 1 1 calc R . .
C34 C 0.4133(5) 0.4066(6) -0.0637(5) 0.062(2) Uani 1 1 d . . .
C35 C 0.3732(5) 0.3283(6) -0.0454(5) 0.0555(19) Uani 1 1 d . . .
C36 C 0.4162(6) 0.2763(7) -0.1111(5) 0.066(2) Uani 1 1 d . . .
C37 C 0.4957(6) 0.3021(9) -0.1866(6) 0.090(3) Uani 1 1 d . . .
H37A H 0.5249 0.2644 -0.2266 0.108 Uiso 1 1 calc R . .
C38 C 0.5320(7) 0.3811(9) -0.2032(7) 0.096(3) Uani 1 1 d . . .
H38A H 0.5826 0.3991 -0.2555 0.115 Uiso 1 1 calc R . .
C39 C 0.4941(6) 0.4322(8) -0.1434(6) 0.086(3) Uani 1 1 d . . .
H39A H 0.5199 0.4847 -0.1533 0.103 Uiso 1 1 calc R . .
C40 C 0.3999(8) 0.1540(9) -0.1563(7) 0.117(4) Uani 1 1 d . . .
H40A H 0.3636 0.1035 -0.1338 0.176 Uiso 1 1 calc R . .
H40B H 0.4702 0.1256 -0.1716 0.176 Uiso 1 1 calc R . .
H40C H 0.3843 0.2001 -0.2081 0.176 Uiso 1 1 calc R . .
C41 C 0.3792(6) 0.4713(6) -0.0071(6) 0.068(2) Uani 1 1 d . . .
H41A H 0.4048 0.5272 -0.0309 0.081 Uiso 1 1 calc R . .
C42 C 0.2844(7) 0.5409(6) 0.1128(6) 0.071(2) Uani 1 1 d . . .
H42A H 0.2228 0.5820 0.1016 0.085 Uiso 1 1 calc R . .
H42B H 0.3343 0.5801 0.0836 0.085 Uiso 1 1 calc R . .
C43 C 0.2676(6) 0.5100(6) 0.2103(5) 0.063(2) Uani 1 1 d . . .
H43A H 0.2578 0.5669 0.2289 0.075 Uiso 1 1 calc R . .
H43B H 0.3274 0.4644 0.2218 0.075 Uiso 1 1 calc R . .
C44 C 0.1795(5) 0.4625(5) 0.2669(5) 0.0538(18) Uani 1 1 d . . .
H44A H 0.1650 0.4590 0.3285 0.065 Uiso 1 1 calc R . .
H44B H 0.1214 0.5029 0.2491 0.065 Uiso 1 1 calc R . .
C45 C -0.0437(6) 0.3871(7) 0.4889(7) 0.087(3) Uani 1 1 d . . .
H45A H -0.0978 0.4012 0.4665 0.131 Uiso 1 1 calc R . .
H45B H -0.0374 0.4464 0.4926 0.131 Uiso 1 1 calc R . .
H45C H -0.0569 0.3418 0.5469 0.131 Uiso 1 1 calc R . .
C46 C 0.4196(8) 0.0723(7) 0.4346(7) 0.097(3) Uani 1 1 d . . .
H46A H 0.4560 0.0057 0.4389 0.145 Uiso 1 1 calc R . .
H46B H 0.3652 0.0756 0.4886 0.145 Uiso 1 1 calc R . .
H46C H 0.4632 0.1118 0.4255 0.145 Uiso 1 1 calc R . .
C47 C 0.3661(9) 0.0261(8) 0.0831(8) 0.126(4) Uani 1 1 d . . .
H47A H 0.3844 0.0402 0.0198 0.188 Uiso 1 1 calc R . .
H47B H 0.3305 -0.0254 0.1112 0.188 Uiso 1 1 calc R . .
H47C H 0.4253 0.0059 0.1001 0.188 Uiso 1 1 calc R . .
C48 C 0.1151(7) 0.5169(8) 0.0187(6) 0.098(3) Uani 1 1 d . . .
H48A H 0.1123 0.5838 0.0112 0.148 Uiso 1 1 calc R . .
H48B H 0.0557 0.5125 0.0130 0.148 Uiso 1 1 calc R . .
H48C H 0.1724 0.4928 -0.0259 0.148 Uiso 1 1 calc R . .
O1 O -0.0922(4) 0.5802(4) 0.1645(4) 0.0781(16) Uani 1 1 d . . .
O2 O -0.0139(3) 0.4178(3) 0.2633(3) 0.0498(11) Uani 1 1 d . . .
O3 O 0.1800(3) 0.1767(3) 0.3545(3) 0.0410(10) Uani 1 1 d . . .
O4 O 0.1271(5) 0.3287(5) 0.5821(4) 0.0920(19) Uani 1 1 d . . .
O5 O 0.2375(3) 0.2838(4) 0.4336(3) 0.0546(12) Uani 1 1 d . . .
O6 O 0.3359(3) 0.2211(3) 0.1986(3) 0.0424(10) Uani 1 1 d . . .
O7 O 0.4686(5) -0.1112(4) 0.3634(4) 0.0886(18) Uani 1 1 d . . .
O8 O 0.3335(4) 0.0104(3) 0.2909(3) 0.0542(12) Uani 1 1 d . . .
O9 O 0.1427(3) 0.2540(3) 0.1979(3) 0.0388(10) Uani 1 1 d . . .
O10 O 0.3729(4) 0.2018(5) -0.0913(4) 0.0822(17) Uani 1 1 d . . .
O11 O 0.2990(3) 0.3028(4) 0.0240(3) 0.0539(12) Uani 1 1 d . . .
O12 O 0.1973(3) 0.3673(3) 0.2595(3) 0.0396(10) Uani 1 1 d . . .
O13 O 0.0464(4) 0.3456(4) 0.4309(3) 0.0596(13) Uani 1 1 d . . .
O14 O 0.3823(4) 0.1065(4) 0.3636(3) 0.0632(13) Uani 1 1 d . . .
O15 O 0.3063(4) 0.1086(4) 0.1095(3) 0.0625(13) Uani 1 1 d . . .
O16 O 0.1222(4) 0.4611(4) 0.1025(3) 0.0623(13) Uani 1 1 d . . .
O1WA O 0.165(2) 0.8094(19) 0.1610(18) 0.220(10) Uiso 0.50 1 d P A 2
H1WA H 0.1029 0.8188 0.1904 0.264 Uiso 0.50 1 d PR A 2
O1WB O 0.2869(17) 0.8101(16) 0.0859(15) 0.180(8) Uiso 0.50 1 d P B 1
H1WB H 0.3172 0.7590 0.0680 0.216 Uiso 0.50 1 d PR B 1
H1WC H 0.1975 0.8408 0.1104 0.216 Uiso 1 1 d R . .
O2W O 0.1948(19) 0.7737(18) -0.0794(18) 0.427(14) Uiso 1 1 d . C 2
H2WA H 0.1517 0.7828 -0.0307 0.513 Uiso 1 1 d R C 2
H2WB H 0.2036 0.8300 -0.0891 0.513 Uiso 1 1 d R C 2
O3W O 0.2132(14) 0.7235(14) -0.1751(13) 0.316(9) Uiso 1 1 d . D 1
H3WA H 0.2440 0.6882 -0.2110 0.379 Uiso 1 1 d R D 1
H3WB H 0.1773 0.7811 -0.1843 0.379 Uiso 1 1 d R D 1
O4W O 0.1811(18) 1.088(2) -0.3300(17) 0.398(12) Uiso 1 1 d . . .
H4WA H 0.1513 1.1452 -0.3531 0.478 Uiso 1 1 d R . .
H4WB H 0.1934 1.0708 -0.2814 0.478 Uiso 1 1 d R . .
O5WA O 0.254(3) 0.882(4) -0.340(3) 0.31(2) Uiso 0.50 1 d P . .
H5WA H 0.2885 0.8247 -0.3406 0.374 Uiso 1 1 d R . .
O5WB O 0.234(4) 0.959(5) -0.341(4) 0.39(3) Uiso 0.50 1 d P . .
H5WB H 0.1827 1.0049 -0.3394 0.474 Uiso 1 1 d R . .
O6WA O 0.281(7) 0.977(7) -0.204(8) 0.76(7) Uiso 0.50 1 d P . .
H6WA H 0.2509 1.0104 -0.1670 0.913 Uiso 1 1 d R . .
O6WB O -0.283(9) 1.083(9) 0.038(9) 0.90(9) Uiso 0.50 1 d P . .
H6WB H -0.2366 1.0329 0.0295 1.078 Uiso 1 1 d R . .

loop_
_atom_site_aniso_label
_atom_site_aniso_U_11
_atom_site_aniso_U_22
_atom_site_aniso_U_33
_atom_site_aniso_U_23
_atom_site_aniso_U_13
_atom_site_aniso_U_12
Ni1 0.0371(5) 0.0454(5) 0.0428(5) -0.0132(4) -0.0084(4) -0.0055(4)
Ni2 0.0413(5) 0.0507(5) 0.0439(5) -0.0136(4) -0.0144(4) -0.0036(4)
Ni3 0.0450(5) 0.0462(5) 0.0419(5) -0.0138(4) -0.0102(4) -0.0045(4)
Ni4 0.0391(5) 0.0500(5) 0.0398(5) -0.0091(4) -0.0086(4) -0.0075(4)
N1 0.053(4) 0.064(4) 0.054(4) -0.017(3) -0.008(3) -0.022(3)
N2 0.044(4) 0.082(5) 0.061(4) -0.025(4) -0.016(3) -0.013(3)
N3 0.073(5) 0.060(4) 0.058(4) -0.015(3) -0.010(3) -0.023(3)
N4 0.054(4) 0.058(4) 0.053(4) 0.003(3) -0.015(3) -0.021(3)
C1 0.036(4) 0.104(7) 0.064(5) -0.046(5) -0.004(4) -0.013(4)
C2 0.046(4) 0.063(5) 0.050(4) -0.028(4) -0.021(3) 0.004(3)
C3 0.061(5) 0.077(6) 0.052(5) -0.028(4) -0.013(4) -0.005(4)
C4 0.059(6) 0.136(9) 0.086(7) -0.045(7) -0.043(5) 0.020(6)
C5 0.052(6) 0.163(11) 0.116(9) -0.054(9) -0.034(6) -0.009(7)
C6 0.037(5) 0.135(9) 0.094(7) -0.044(7) -0.026(5) -0.002(5)
C7 0.127(9) 0.088(8) 0.111(9) -0.016(7) -0.064(8) 0.030(7)
C8 0.054(5) 0.079(6) 0.050(5) -0.024(4) 0.002(4) -0.024(4)
C9 0.064(5) 0.056(5) 0.062(5) -0.010(4) 0.000(4) -0.024(4)
C10 0.074(5) 0.047(4) 0.038(4) 0.001(3) -0.002(4) -0.018(4)
C11 0.059(5) 0.054(4) 0.046(4) -0.007(4) -0.007(4) -0.016(4)
C12 0.084(6) 0.043(4) 0.078(6) -0.012(4) -0.047(5) -0.006(4)
C13 0.063(5) 0.048(4) 0.066(5) -0.021(4) -0.033(4) 0.006(4)
C14 0.085(6) 0.064(5) 0.059(5) -0.023(4) -0.033(5) 0.010(4)
C15 0.134(9) 0.072(6) 0.087(7) -0.050(6) -0.065(7) 0.026(6)
C16 0.137(10) 0.071(7) 0.128(10) -0.039(7) -0.078(9) -0.005(7)
C17 0.104(7) 0.061(6) 0.098(8) -0.017(5) -0.061(7) -0.009(5)
C18 0.142(11) 0.216(15) 0.063(7) -0.082(9) -0.010(7) -0.004(10)
C19 0.061(5) 0.077(6) 0.079(6) -0.023(5) -0.037(5) -0.009(4)
C20 0.059(6) 0.150(10) 0.104(8) -0.072(7) 0.000(5) -0.030(6)
C21 0.056(6) 0.194(12) 0.109(9) -0.080(9) 0.011(6) -0.052(7)
C22 0.040(4) 0.074(5) 0.048(4) -0.020(4) -0.007(3) 0.001(4)
C23 0.087(6) 0.042(4) 0.051(5) -0.014(4) -0.002(4) -0.011(4)
C24 0.068(5) 0.042(4) 0.049(4) -0.016(4) -0.010(4) 0.003(4)
C25 0.108(7) 0.046(5) 0.041(4) -0.012(4) -0.016(5) 0.004(5)
C26 0.139(10) 0.059(6) 0.055(6) -0.017(5) -0.031(6) 0.019(6)
C27 0.144(10) 0.042(5) 0.055(6) -0.009(4) 0.004(6) -0.012(6)
C28 0.108(8) 0.059(6) 0.066(6) -0.024(5) -0.001(5) -0.018(5)
C29 0.153(10) 0.099(8) 0.104(8) -0.028(7) -0.093(8) 0.040(7)
C30 0.079(6) 0.074(6) 0.057(5) -0.035(5) 0.012(4) -0.031(5)
C31 0.081(7) 0.100(7) 0.090(7) -0.026(6) -0.030(6) -0.028(6)
C32 0.074(6) 0.112(8) 0.091(7) -0.034(6) -0.038(5) -0.025(6)
C33 0.051(4) 0.070(5) 0.059(5) -0.022(4) -0.024(4) -0.008(4)
C34 0.049(4) 0.087(6) 0.040(4) -0.008(4) -0.013(3) -0.013(4)
C35 0.032(4) 0.076(5) 0.051(5) -0.013(4) -0.016(3) -0.005(4)
C36 0.052(5) 0.086(6) 0.043(4) -0.009(4) -0.013(4) -0.006(4)
C37 0.046(5) 0.142(10) 0.049(5) -0.026(6) 0.001(4) 0.002(6)
C38 0.059(6) 0.140(10) 0.062(6) -0.019(6) 0.006(5) -0.032(6)
C39 0.058(5) 0.118(8) 0.063(6) -0.013(6) -0.004(5) -0.028(5)
C40 0.116(9) 0.143(10) 0.093(8) -0.078(8) -0.005(7) -0.012(8)
C41 0.051(5) 0.074(6) 0.065(5) 0.014(5) -0.020(4) -0.032(4)
C42 0.076(6) 0.053(5) 0.084(6) -0.016(4) -0.028(5) -0.015(4)
C43 0.068(5) 0.074(5) 0.050(5) -0.016(4) -0.010(4) -0.033(4)
C44 0.066(5) 0.038(4) 0.058(5) -0.015(3) -0.022(4) -0.007(3)
C45 0.061(5) 0.103(7) 0.105(8) -0.063(6) -0.012(5) -0.005(5)
C46 0.109(8) 0.085(7) 0.092(7) -0.020(6) -0.065(6) 0.020(6)
C47 0.141(10) 0.110(9) 0.085(8) -0.037(7) -0.026(7) 0.021(8)
C48 0.087(7) 0.113(8) 0.073(7) -0.007(6) -0.040(6) 0.001(6)
O1 0.072(4) 0.070(4) 0.075(4) -0.011(3) -0.037(3) 0.012(3)
O2 0.040(3) 0.056(3) 0.050(3) -0.020(2) -0.016(2) 0.002(2)
O3 0.041(2) 0.038(2) 0.034(2) -0.0029(19) -0.0098(19) -0.0065(19)
O4 0.079(4) 0.120(5) 0.077(4) -0.055(4) -0.024(4) 0.007(4)
O5 0.050(3) 0.066(3) 0.051(3) -0.031(3) -0.015(2) -0.001(2)
O6 0.035(2) 0.049(3) 0.038(2) -0.013(2) -0.0097(19) -0.0043(19)
O7 0.105(5) 0.061(4) 0.096(5) -0.026(3) -0.055(4) 0.020(3)
O8 0.063(3) 0.040(3) 0.048(3) -0.010(2) -0.017(2) -0.001(2)
O9 0.033(2) 0.047(3) 0.034(2) -0.010(2) -0.0112(19) -0.0075(19)
O10 0.077(4) 0.104(5) 0.053(3) -0.028(3) -0.010(3) -0.010(4)
O11 0.049(3) 0.071(3) 0.036(3) -0.013(2) -0.009(2) -0.014(2)
O12 0.035(2) 0.043(2) 0.038(2) -0.014(2) -0.0055(19) -0.0106(19)
O13 0.059(3) 0.069(3) 0.043(3) -0.021(2) -0.008(2) -0.007(3)
O14 0.060(3) 0.064(3) 0.057(3) -0.011(3) -0.033(3) 0.007(2)
O15 0.055(3) 0.073(4) 0.055(3) -0.030(3) -0.015(2) 0.001(3)
O16 0.061(3) 0.057(3) 0.059(3) -0.011(3) -0.026(3) 0.003(2)

loop_
_atom_type_symbol
_atom_type_description
_atom_type_scat_dispersion_real
_atom_type_scat_dispersion_imag
_atom_type_scat_source
C C 0.0033 0.0016 'International Tables Vol C Tables 4.2.6.8 and 6.1.1.4'
H H 0.0000 0.0000 'International Tables Vol C Tables 4.2.6.8 and 6.1.1.4'
O O 0.0106 0.0060 'International Tables Vol C Tables 4.2.6.8 and 6.1.1.4'
Ni Ni 0.3393 1.1124 'International Tables Vol C Tables 4.2.6.8 and 6.1.1.4'
N N 0.0061 0.0033 'International Tables Vol C Tables 4.2.6.8 and 6.1.1.4'

loop_
_geom_angle_atom_site_label_1
_geom_angle_atom_site_label_2
_geom_angle_atom_site_label_3
_geom_angle
O2 Ni1 N1 90.8(2)
O2 Ni1 O3 172.62(18)
N1 Ni1 O3 92.9(2)
O2 Ni1 O12 92.91(17)
N1 Ni1 O12 173.2(2)
O3 Ni1 O12 84.03(16)
O2 Ni1 O9 92.48(17)
N1 Ni1 O9 103.4(2)
O3 Ni1 O9 80.47(16)
O12 Ni1 O9 82.15(15)
O2 Ni1 O13 94.32(19)
N1 Ni1 O13 88.5(2)
O3 Ni1 O13 92.13(18)
O12 Ni1 O13 85.46(17)
O9 Ni1 O13 166.15(16)
O5 Ni2 O6 172.37(17)
O5 Ni2 N2 90.2(2)
O6 Ni2 N2 94.6(2)
O5 Ni2 O3 91.56(18)
O6 Ni2 O3 84.63(16)
N2 Ni2 O3 170.5(2)
O5 Ni2 O12 92.84(17)
O6 Ni2 O12 80.12(17)
N2 Ni2 O12 106.9(2)
O3 Ni2 O12 82.34(15)
O5 Ni2 O14 97.30(19)
O6 Ni2 O14 89.09(19)
N2 Ni2 O14 83.9(2)
O3 Ni2 O14 86.62(18)
O12 Ni2 O14 165.20(17)
O8 Ni3 N3 90.1(2)
O8 Ni3 O9 173.05(18)
N3 Ni3 O9 93.6(2)
O8 Ni3 O6 92.99(17)
N3 Ni3 O6 173.0(2)
O9 Ni3 O6 83.93(16)
O8 Ni3 O3 92.51(17)
N3 Ni3 O3 103.4(2)
O9 Ni3 O3 80.95(16)
O6 Ni3 O3 82.79(16)
O8 Ni3 O15 94.02(19)
N3 Ni3 O15 87.0(2)
O9 Ni3 O15 92.01(18)
O6 Ni3 O15 86.52(18)
O3 Ni3 O15 167.74(18)
O11 Ni4 O12 170.72(18)
O11 Ni4 N4 90.4(2)
O12 Ni4 N4 94.6(2)
O11 Ni4 O9 92.44(17)
O12 Ni4 O9 84.14(15)
N4 Ni4 O9 168.4(2)
O11 Ni4 O6 91.38(18)
O12 Ni4 O6 79.61(17)
N4 Ni4 O6 109.2(2)
O9 Ni4 O6 82.04(16)
O11 Ni4 O16 97.14(19)
O12 Ni4 O16 91.31(18)
N4 Ni4 O16 81.4(2)
O9 Ni4 O16 87.03(17)
O6 Ni4 O16 166.42(18)
C8 N1 C9 117.0(6)
C8 N1 Ni1 124.5(5)
C9 N1 Ni1 118.3(5)
C19 N2 C20 115.9(7)
C19 N2 Ni2 124.3(6)
C20 N2 Ni2 118.3(5)
C30 N3 C31 116.5(7)
C30 N3 Ni3 125.0(6)
C31 N3 Ni3 118.1(5)
C41 N4 C42 117.1(7)
C41 N4 Ni4 123.5(6)
C42 N4 Ni4 118.4(5)
C8 C1 C6 118.1(8)
C8 C1 C2 124.4(6)
C6 C1 C2 117.5(8)
O2 C2 C3 119.7(7)
O2 C2 C1 122.4(6)
C3 C2 C1 117.9(7)
O1 C3 C4 125.1(8)
O1 C3 C2 113.2(7)
C4 C3 C2 121.6(8)
C5 C4 C3 119.5(9)
C5 C4 H4A 120.3
C3 C4 H4A 120.3
C6 C5 C4 121.7(9)
C6 C5 H5A 119.2
C4 C5 H5A 119.2
C5 C6 C1 121.7(10)
C5 C6 H6A 119.2
C1 C6 H6A 119.2
O1 C7 H7A 109.5
O1 C7 H7B 109.5
H7A C7 H7B 109.5
O1 C7 H7C 109.5
H7A C7 H7C 109.5
H7B C7 H7C 109.5
N1 C8 C1 128.3(7)
N1 C8 H8A 115.9
C1 C8 H8A 115.9
N1 C9 C10 112.1(6)
N1 C9 H9A 109.2
C10 C9 H9A 109.2
N1 C9 H9B 109.2
C10 C9 H9B 109.2
H9A C9 H9B 107.9
C11 C10 C9 113.2(6)
C11 C10 H10A 108.9
C9 C10 H10A 108.9
C11 C10 H10B 108.9
C9 C10 H10B 108.9
H10A C10 H10B 107.8
O3 C11 C10 114.9(6)
O3 C11 H11A 108.5
C10 C11 H11A 108.5
O3 C11 H11B 108.5
C10 C11 H11B 108.5
H11A C11 H11B 107.5
C17 C12 C13 120.0(9)
C17 C12 C19 116.2(9)
C13 C12 C19 123.5(7)
O5 C13 C12 124.7(7)
O5 C13 C14 118.8(8)
C12 C13 C14 116.4(7)
O4 C14 C13 114.0(7)
O4 C14 C15 125.7(9)
C13 C14 C15 120.3(9)
C16 C15 C14 120.3(10)
C16 C15 H15A 119.8
C14 C15 H15A 119.8
C17 C16 C15 120.1(10)
C17 C16 H16A 120.0
C15 C16 H16A 120.0
C16 C17 C12 122.8(10)
C16 C17 H17A 118.6
C12 C17 H17A 118.6
O4 C18 H18A 109.5
O4 C18 H18B 109.5
H18A C18 H18B 109.5
O4 C18 H18C 109.5
H18A C18 H18C 109.5
H18B C18 H18C 109.5
N2 C19 C12 128.4(8)
N2 C19 H19A 115.8
C12 C19 H19A 115.8
C21 C20 N2 116.6(8)
C21 C20 H20A 108.2
N2 C20 H20A 108.2
C21 C20 H20B 108.2
N2 C20 H20B 108.2
H20A C20 H20B 107.3
C20 C21 C22 121.7(10)
C20 C21 H21A 106.9
C22 C21 H21A 106.9
C20 C21 H21B 106.9
C22 C21 H21B 106.9
H21A C21 H21B 106.7
O6 C22 C21 112.0(7)
O6 C22 H22A 109.4
C21 C22 H22A 111.1
O6 C22 H22B 109.2
C21 C22 H22B 107.1
H22A C22 H22B 107.9
C24 C23 C28 120.1(9)
C24 C23 C30 123.7(7)
C28 C23 C30 116.1(9)
O8 C24 C23 125.4(7)
O8 C24 C25 118.5(8)
C23 C24 C25 116.1(8)
C26 C25 O7 124.3(9)
C26 C25 C24 122.4(10)
O7 C25 C24 113.3(7)
C25 C26 C27 119.7(10)
C25 C26 H26A 120.2
C27 C26 H26A 120.2
C28 C27 C26 119.9(9)
C28 C27 H27A 120.0
C26 C27 H27A 120.0
C27 C28 C23 121.6(10)
C27 C28 H28A 119.2
C23 C28 H28A 119.2
O7 C29 H29A 109.5
O7 C29 H29B 109.5
H29A C29 H29B 109.5
O7 C29 H29C 109.5
H29A C29 H29C 109.5
H29B C29 H29C 109.5
N3 C30 C23 127.4(8)
N3 C30 H30A 116.3
C23 C30 H30A 116.3
N3 C31 C32 113.1(7)
N3 C31 H31A 109.0
C32 C31 H31A 109.0
N3 C31 H31B 109.0
C32 C31 H31B 109.0
H31A C31 H31B 107.8
C33 C32 C31 116.6(8)
C33 C32 H32A 108.7
C31 C32 H32A 108.6
C33 C32 H32B 108.6
C31 C32 H32B 108.5
H32A C32 H32B 105.2
O9 C33 C32 115.0(6)
O9 C33 H33A 108.5
C32 C33 H33A 108.5
O9 C33 H33B 108.5
C32 C33 H33B 108.5
H33A C33 H33B 107.5
C35 C34 C39 122.0(8)
C35 C34 C41 124.8(7)
C39 C34 C41 113.2(8)
O11 C35 C34 124.9(7)
O11 C35 C36 119.7(7)
C34 C35 C36 115.4(7)
O10 C36 C37 125.8(9)
O10 C36 C35 113.2(7)
C37 C36 C35 121.0(9)
C38 C37 C36 121.9(10)
C38 C37 H37A 119.1
C36 C37 H37A 119.1
C39 C38 C37 119.3(9)
C39 C38 H38A 120.4
C37 C38 H38A 120.4
C38 C39 C34 120.4(9)
C38 C39 H39A 119.8
C34 C39 H39A 119.8
O10 C40 H40A 109.5
O10 C40 H40B 109.5
H40A C40 H40B 109.5
O10 C40 H40C 109.5
H40A C40 H40C 109.5
H40B C40 H40C 109.5
N4 C41 C34 127.0(7)
N4 C41 H41A 116.5
C34 C41 H41A 116.5
N4 C42 C43 114.3(6)
N4 C42 H42A 108.7
C43 C42 H42A 108.7
N4 C42 H42B 108.7
C43 C42 H42B 108.7
H42A C42 H42B 107.6
C42 C43 C44 115.1(6)
C42 C43 H43A 108.5
C44 C43 H43A 108.5
C42 C43 H43B 108.5
C44 C43 H43B 108.5
H43A C43 H43B 107.5
O12 C44 C43 112.6(6)
O12 C44 H44A 109.1
C43 C44 H44A 109.1
O12 C44 H44B 109.1
C43 C44 H44B 109.1
H44A C44 H44B 107.8
O13 C45 H45A 109.5
O13 C45 H45B 109.5
H45A C45 H45B 109.5
O13 C45 H45C 109.5
H45A C45 H45C 109.5
H45B C45 H45C 109.5
O14 C46 H46A 109.5
O14 C46 H46B 109.5
H46A C46 H46B 109.5
O14 C46 H46C 109.5
H46A C46 H46C 109.5
H46B C46 H46C 109.5
O15 C47 H47A 109.5
O15 C47 H47B 109.5
H47A C47 H47B 109.5
O15 C47 H47C 109.5
H47A C47 H47C 109.5
H47B C47 H47C 109.5
O16 C48 H48A 109.5
O16 C48 H48B 109.5
H48A C48 H48B 109.5
O16 C48 H48C 109.5
H48A C48 H48C 109.5
H48B C48 H48C 109.5
C3 O1 C7 118.4(7)
C2 O2 Ni1 129.2(4)
C11 O3 Ni1 123.3(4)
C11 O3 Ni2 118.1(4)
Ni1 O3 Ni2 96.96(16)
C11 O3 Ni3 119.0(4)
Ni1 O3 Ni3 99.28(17)
Ni2 O3 Ni3 94.42(17)
C14 O4 C18 116.9(8)
C13 O5 Ni2 127.6(5)
C22 O6 Ni2 121.0(4)
C22 O6 Ni3 120.2(4)
Ni2 O6 Ni3 96.51(17)
C22 O6 Ni4 119.0(4)
Ni2 O6 Ni4 99.86(18)
Ni3 O6 Ni4 94.77(16)
C25 O7 C29 117.3(8)
C24 O8 Ni3 127.9(5)
C33 O9 Ni3 123.0(4)
C33 O9 Ni4 117.5(4)
Ni3 O9 Ni4 97.81(16)
C33 O9 Ni1 119.1(4)
Ni3 O9 Ni1 99.12(16)
Ni4 O9 Ni1 94.73(16)
C36 O10 C40 118.1(7)
C35 O11 Ni4 127.0(5)
C44 O12 Ni4 119.4(4)
C44 O12 Ni1 118.0(4)
Ni4 O12 Ni1 97.08(16)
C44 O12 Ni2 121.7(4)
Ni4 O12 Ni2 100.24(18)
Ni1 O12 Ni2 95.16(16)
C45 O13 Ni1 132.3(5)
C46 O14 Ni2 128.4(5)
C47 O15 Ni3 129.1(6)
C48 O16 Ni4 128.8(5)
H1WA O1WA H1WC 132.0
H1WB O1WB H1WC 126.2
H2WA O2W H2WB 85.7
H3WA O3W H3WB 128.3
H4WA O4W H4WB 125.6
H4WA O4W H5WB 127.0
H4WB O4W H5WB 102.8
O5WB O5WA H5WA 160.0
O5WA O5WB H5WB 136.6

loop_
_geom_bond_atom_site_label_1
_geom_bond_atom_site_label_2
_geom_bond_distance
Ni1 O2 2.009(4)
Ni1 N1 2.044(6)
Ni1 O3 2.053(4)
Ni1 O12 2.095(4)
Ni1 O9 2.124(4)
Ni1 O13 2.147(5)
Ni2 O5 2.011(5)
Ni2 O6 2.039(4)
Ni2 N2 2.066(6)
Ni2 O3 2.100(4)
Ni2 O12 2.117(4)
Ni2 O14 2.134(5)
Ni3 O8 2.021(5)
Ni3 N3 2.042(6)
Ni3 O9 2.045(4)
Ni3 O6 2.103(4)
Ni3 O3 2.111(4)
Ni3 O15 2.119(5)
Ni4 O11 2.024(5)
Ni4 O12 2.044(4)
Ni4 N4 2.074(6)
Ni4 O9 2.092(4)
Ni4 O6 2.134(4)
Ni4 O16 2.149(5)
N1 C8 1.278(9)
N1 C9 1.481(9)
N2 C19 1.262(9)
N2 C20 1.470(11)
N3 C30 1.280(10)
N3 C31 1.488(10)
N4 C41 1.294(10)
N4 C42 1.472(10)
C1 C8 1.430(11)
C1 C6 1.436(10)
C1 C2 1.445(11)
C2 O2 1.307(8)
C2 C3 1.420(10)
C3 O1 1.374(9)
C3 C4 1.388(11)
C4 C5 1.383(14)
C4 H4A 0.9300
C5 C6 1.342(14)
C5 H5A 0.9300
C6 H6A 0.9300
C7 O1 1.417(10)
C7 H7A 0.9600
C7 H7B 0.9600
C7 H7C 0.9600
C8 H8A 0.9300
C9 C10 1.514(10)
C9 H9A 0.9700
C9 H9B 0.9700
C10 C11 1.512(10)
C10 H10A 0.9700
C10 H10B 0.9700
C11 O3 1.432(8)
C11 H11A 0.9700
C11 H11B 0.9700
C12 C17 1.410(11)
C12 C13 1.412(11)
C12 C19 1.430(12)
C13 O5 1.307(8)
C13 C14 1.415(11)
C14 O4 1.371(11)
C14 C15 1.438(12)
C15 C16 1.353(14)
C15 H15A 0.9300
C16 C17 1.328(14)
C16 H16A 0.9300
C17 H17A 0.9300
C18 O4 1.432(11)
C18 H18A 0.9600
C18 H18B 0.9600
C18 H18C 0.9600
C19 H19A 0.9300
C20 C21 1.418(13)
C20 H20A 0.9700
C20 H20B 0.9700
C21 C22 1.498(12)
C21 H21A 0.9700
C21 H21B 0.9700
C22 O6 1.414(8)
C22 H22A 0.9600
C22 H22B 0.9599
C23 C24 1.385(11)
C23 C28 1.441(11)
C23 C30 1.450(12)
C24 O8 1.303(8)
C24 C25 1.438(11)
C25 C26 1.366(12)
C25 O7 1.388(11)
C26 C27 1.404(14)
C26 H26A 0.9300
C27 C28 1.327(14)
C27 H27A 0.9300
C28 H28A 0.9300
C29 O7 1.407(10)
C29 H29A 0.9600
C29 H29B 0.9600
C29 H29C 0.9600
C30 H30A 0.9300
C31 C32 1.496(12)
C31 H31A 0.9700
C31 H31B 0.9700
C32 C33 1.488(11)
C32 H32A 0.9601
C32 H32B 0.9600
C33 O9 1.440(7)
C33 H33A 0.9700
C33 H33B 0.9700
C34 C35 1.385(11)
C34 C39 1.442(11)
C34 C41 1.458(11)
C35 O11 1.299(8)
C35 C36 1.422(11)
C36 O10 1.358(10)
C36 C37 1.395(11)
C37 C38 1.367(14)
C37 H37A 0.9300
C38 C39 1.336(13)
C38 H38A 0.9300
C39 H39A 0.9300
C40 O10 1.398(11)
C40 H40A 0.9600
C40 H40B 0.9600
C40 H40C 0.9600
C41 H41A 0.9300
C42 C43 1.492(10)
C42 H42A 0.9700
C42 H42B 0.9700
C43 C44 1.516(9)
C43 H43A 0.9700
C43 H43B 0.9700
C44 O12 1.417(7)
C44 H44A 0.9700
C44 H44B 0.9700
C45 O13 1.421(9)
C45 H45A 0.9600
C45 H45B 0.9600
C45 H45C 0.9600
C46 O14 1.391(9)
C46 H46A 0.9600
C46 H46B 0.9600
C46 H46C 0.9600
C47 O15 1.379(11)
C47 H47A 0.9600
C47 H47B 0.9600
C47 H47C 0.9600
C48 O16 1.392(9)
C48 H48A 0.9600
C48 H48B 0.9600
C48 H48C 0.9600
O1WA H1WA 0.8500
O1WA H1WC 0.8535
O1WB H1WB 0.8501
O1WB H1WC 1.2093
O2W H2WA 0.8499
O2W H2WB 0.8500
O3W H3WA 0.8499
O3W H3WB 0.8500
O4W H4WA 0.8500
O4W H4WB 0.8500
O4W H5WB 1.3224
O5WA O5WB 1.09(6)
O5WA H5WA 0.8500
O5WB H5WB 0.8500
O6WA H6WA 0.8500
O6WB H6WB 0.8500
